data_4346004
loop_
_publ_author_name
'Wai-Fun Yeung'
'Tai-Chu Lau'
'Xin-Yi Wang'
'Song Gao'
'Lap Szeto'
'Wing-Tak Wong'

_publ_section_title
;
 2D LnIIIRuIII2 Compounds Constructed from trans-[Ru(acac)2(CN)2]-.
 Syntheses, Structures, and Magnetic Properties
;
_journal_name_full 'Inorganic Chemistry'
_journal_page_first 6756
_journal_page_last 6760
_journal_paper_doi 10.1021/ic060580m
_journal_volume 45
_journal_year 2006
_chemical_formula_moiety 'C24 H28 Dy N6 O14 Ru2, C24 H20 P '
_chemical_formula_sum 'C48 H48 Dy N6 O14 P Ru2'
_chemical_formula_weight 1328.55
_space_group_IT_number 2
_space_group_name_Hall '-P 1'
_space_group_name_H-M_alt 'P -1'
_symmetry_cell_setting triclinic
_symmetry_Int_Tables_number 2
_symmetry_space_group_name_Hall '-P 1'
_symmetry_space_group_name_H-M 'P -1'
_cell_angle_alpha 88.03(1)
_cell_angle_beta 73.95(1)
_cell_angle_gamma 81.99(1)
_cell_formula_units_Z 2
_cell_length_a 10.933(2)
_cell_length_b 13.196(3)
_cell_length_c 19.173(4)
_cell_measurement_reflns_used 16175
_cell_measurement_temperature 301(1)
_cell_measurement_theta_max 27.49
_cell_measurement_theta_min 1.11
_cell_volume 2632.3(10)
_computing_cell_refinement 'SAINT (Bruker, 1999)'
_computing_data_collection 'SMART (Bruker, 1998)'
_computing_data_reduction 'SAINT & CrystalStructure (Rigaku/MSC and Rigaku Corporation, 2003)'
_computing_molecular_graphics 'ORTEP-3 (Farrugia, 1997)'
_computing_publication_material 'CrystalStructure Ver. 3.5.1'
_computing_structure_refinement 'CRYSTALS (Watkin et al., 1996)'
_computing_structure_solution 'DIRDIF99 (PATTY: Beurskens et al., 1992; 1999)'
_diffrn_measured_fraction_theta_full 0.9334
_diffrn_measured_fraction_theta_max 0.9334
_diffrn_measurement_device_type CCD
_diffrn_measurement_method \w
_diffrn_radiation_type 'Mo K\a'
_diffrn_radiation_wavelength 0.7107
_diffrn_reflns_av_R_equivalents 0.011
_diffrn_reflns_limit_h_max 13
_diffrn_reflns_limit_h_min -14
_diffrn_reflns_limit_k_max 16
_diffrn_reflns_limit_k_min -15
_diffrn_reflns_limit_l_max 24
_diffrn_reflns_limit_l_min -12
_diffrn_reflns_number 16175
_diffrn_reflns_theta_full 27.49
_diffrn_reflns_theta_max 27.49
_exptl_absorpt_coefficient_mu 2.072
_exptl_absorpt_correction_T_max 0.964
_exptl_absorpt_correction_T_min 0.586
_exptl_absorpt_correction_type multi-scan
_exptl_absorpt_process_details 'SADABS (Sheldrick, 1997)'
_exptl_crystal_colour 'dark red'
_exptl_crystal_density_diffrn 1.676
_exptl_crystal_density_method 'not measured'
_exptl_crystal_description block
_exptl_crystal_F_000 1318.00
_exptl_crystal_size_max 0.30
_exptl_crystal_size_mid 0.28
_exptl_crystal_size_min 0.11
_refine_diff_density_max 1.68
_refine_diff_density_min -4.22
_refine_ls_extinction_method none
_refine_ls_goodness_of_fit_ref 1.035
_refine_ls_hydrogen_treatment constr
_refine_ls_number_parameters 700
_refine_ls_number_reflns 10077
_refine_ls_R_factor_gt 0.0400
_refine_ls_shift/su_max 0.0260
_refine_ls_structure_factor_coef F
_refine_ls_weighting_details 'w = 1/[0.0002Fo^2^ + 1.0000\s(Fo^2^) + 0.2000]'
_refine_ls_weighting_scheme calc
_refine_ls_wR_factor_ref 0.0500
_reflns_number_gt 10054
_reflns_number_total 11273
_reflns_threshold_expression F^2^>2.0\s(F^2^)
_cod_data_source_file ic060580msi20060406_025116.cif
_cod_data_source_block compound2
_cod_original_cell_volume 2632.3(9)
_cod_original_sg_symbol_H-M 'P -1       '
_cod_original_formula_sum 'C48 H48 Dy N6 O14 P Ru2 '
_cod_database_code 4346004

loop_
_symmetry_equiv_pos_as_xyz
x,y,z
-x,-y,-z

loop_
_atom_site_label
_atom_site_type_symbol
_atom_site_fract_x
_atom_site_fract_y
_atom_site_fract_z
_atom_site_U_iso_or_equiv
_atom_site_adp_type
_atom_site_occupancy
_atom_site_symmetry_multiplicity
_atom_site_calc_flag
_atom_site_refinement_flags
_atom_site_disorder_assembly
_atom_site_disorder_group
Dy(1) Dy 0.58802(2) 0.26254(2) 0.261950(10) 0.02438(6) Uani 1.00 1 d . . .
Ru(1) Ru 0.10806(4) 0.20526(3) 0.24108(2) 0.02799(10) Uani 1.00 1 d . . .
Ru(2) Ru 0.5000 0.0000 0.5000 0.0308(2) Uani 1.00 1 d . . .
Ru(3) Ru 0.5000 0.5000 0.5000 0.0437(2) Uani 1.00 1 d . . .
P(1) P 0.7769(2) 0.27237(12) 0.84888(9) 0.0361(4) Uani 1.00 1 d . . .
O(1) O 0.1422(4) 0.1263(3) 0.1484(2) 0.0384(11) Uani 1.00 1 d . . .
O(2) O 0.0743(4) 0.3368(3) 0.1899(2) 0.0392(11) Uani 1.00 1 d . . .
O(3) O 0.0758(4) 0.2832(3) 0.3336(2) 0.0409(11) Uani 1.00 1 d . . .
O(4) O 0.1441(4) 0.0729(3) 0.2916(2) 0.0376(11) Uani 1.00 1 d . . .
O(5) O 0.3072(4) 0.0237(4) 0.5254(2) 0.0427(12) Uani 1.00 1 d . . .
O(6) O 0.4987(4) 0.1204(3) 0.5613(2) 0.0440(12) Uani 1.00 1 d . . .
O(7) O 0.3509(5) 0.4463(4) 0.5707(3) 0.057(2) Uani 1.00 1 d . . .
O(8) O 0.3857(5) 0.6262(4) 0.4841(3) 0.055(1) Uani 1.00 1 d . . .
O(9) O 0.7027(4) 0.4107(3) 0.2371(3) 0.0489(13) Uani 1.00 1 d . . .
O(10) O 0.5214(4) 0.4309(3) 0.2132(3) 0.0453(12) Uani 1.00 1 d . . .
O(11) O 0.6340(6) 0.5572(4) 0.1979(3) 0.067(2) Uani 1.00 1 d . . .
O(12) O 0.6900(5) 0.2556(3) 0.1333(2) 0.0467(12) Uani 1.00 1 d . . .
O(13) O 0.6543(4) 0.1103(3) 0.1824(2) 0.0430(12) Uani 1.00 1 d . . .
O(14) O 0.7503(6) 0.1182(5) 0.0673(3) 0.075(2) Uani 1.00 1 d . . .
N(1) N 0.8055(4) 0.2026(4) 0.2683(3) 0.0377(13) Uani 1.00 1 d . . .
N(2) N 0.3985(4) 0.2372(4) 0.2267(3) 0.039(1) Uani 1.00 1 d . . .
N(3) N 0.5346(5) 0.1361(4) 0.3549(3) 0.043(1) Uani 1.00 1 d . . .
N(4) N 0.4798(7) 0.3674(5) 0.3682(4) 0.061(2) Uani 1.00 1 d . . .
N(5) N 0.6193(5) 0.4690(4) 0.2156(3) 0.041(1) Uani 1.00 1 d . . .
N(6) N 0.6997(5) 0.1596(4) 0.1258(3) 0.042(1) Uani 1.00 1 d . . .
C(1) C -0.0860(5) 0.1966(4) 0.2604(3) 0.032(1) Uani 1.00 1 d . . .
C(2) C 0.2976(5) 0.2240(4) 0.2259(3) 0.031(1) Uani 1.00 1 d . . .
C(3) C 0.5183(6) 0.0885(5) 0.4077(3) 0.038(2) Uani 1.00 1 d . . .
C(4) C 0.4772(7) 0.4183(5) 0.4160(4) 0.047(2) Uani 1.00 1 d . . .
C(5) C 0.1103(9) 0.0808(7) 0.0375(4) 0.068(3) Uani 1.00 1 d . . .
C(6) C 0.0979(6) 0.1592(5) 0.0951(3) 0.043(2) Uani 1.00 1 d . . .
C(7) C 0.0438(7) 0.2588(6) 0.0877(4) 0.051(2) Uani 1.00 1 d . . .
C(8) C 0.0375(6) 0.3413(5) 0.1318(4) 0.043(2) Uani 1.00 1 d . . .
C(9) C -0.0114(8) 0.4478(6) 0.1124(5) 0.064(2) Uani 1.00 1 d . . .
C(10) C 0.2393(8) -0.0353(6) 0.3676(5) 0.066(3) Uani 1.00 1 d . . .
C(11) C 0.1850(6) 0.0695(5) 0.3486(3) 0.043(2) Uani 1.00 1 d . . .
C(12) C 0.1815(6) 0.1518(6) 0.3918(3) 0.049(2) Uani 1.00 1 d . . .
C(13) C 0.1262(6) 0.2514(6) 0.3849(3) 0.047(2) Uani 1.00 1 d . . .
C(14) C 0.1201(9) 0.3325(7) 0.4397(5) 0.076(3) Uani 1.00 1 d . . .
C(15) C 0.0978(7) 0.0573(8) 0.6014(5) 0.075(3) Uani 1.00 1 d . . .
C(16) C 0.2367(6) 0.0704(5) 0.5823(4) 0.046(2) Uani 1.00 1 d . . .
C(17) C 0.2792(7) 0.1313(6) 0.6259(4) 0.056(2) Uani 1.00 1 d . . .
C(18) C 0.4034(7) 0.1556(5) 0.6133(4) 0.048(2) Uani 1.00 1 d . . .
C(19) C 0.4321(9) 0.2310(6) 0.6619(5) 0.070(3) Uani 1.00 1 d . . .
C(20) C 0.1640(8) 0.4575(8) 0.6698(5) 0.078(3) Uani 1.00 1 d . . .
C(21) C 0.2510(7) 0.5048(6) 0.6072(4) 0.053(2) Uani 1.00 1 d . . .
C(22) C 0.2194(7) 0.6080(6) 0.5925(4) 0.061(2) Uani 1.00 1 d . . .
C(23) C 0.2828(7) 0.6636(6) 0.5332(4) 0.051(2) Uani 1.00 1 d . . .
C(24) C 0.2312(8) 0.7709(6) 0.5235(5) 0.067(3) Uani 1.00 1 d . . .
C(25) C 0.7358(6) 0.3836(4) 0.9063(3) 0.037(2) Uani 1.00 1 d . . .
C(26) C 0.7439(7) 0.3728(5) 0.9774(3) 0.046(2) Uani 1.00 1 d . . .
C(27) C 0.7079(8) 0.4554(6) 1.0232(4) 0.058(2) Uani 1.00 1 d . . .
C(28) C 0.6643(8) 0.5500(6) 0.9989(4) 0.062(2) Uani 1.00 1 d . . .
C(29) C 0.6569(7) 0.5618(6) 0.9281(4) 0.057(2) Uani 1.00 1 d . . .
C(30) C 0.6923(6) 0.4782(5) 0.8820(4) 0.045(2) Uani 1.00 1 d . . .
C(31) C 0.9339(6) 0.2097(5) 0.8487(3) 0.039(2) Uani 1.00 1 d . . .
C(32) C 1.0232(7) 0.2661(5) 0.8616(4) 0.053(2) Uani 1.00 1 d . . .
C(33) C 1.1495(7) 0.2222(6) 0.8517(5) 0.061(2) Uani 1.00 1 d . . .
C(34) C 1.1857(7) 0.1229(6) 0.8308(4) 0.058(2) Uani 1.00 1 d . . .
C(35) C 1.0980(7) 0.0660(6) 0.8182(5) 0.060(2) Uani 1.00 1 d . . .
C(36) C 0.9724(7) 0.1088(5) 0.8267(4) 0.052(2) Uani 1.00 1 d . . .
C(37) C 0.7837(6) 0.3113(5) 0.7576(3) 0.041(2) Uani 1.00 1 d . . .
C(38) C 0.9002(8) 0.3176(8) 0.7086(4) 0.071(3) Uani 1.00 1 d . . .
C(39) C 0.9029(10) 0.3581(10) 0.6398(5) 0.094(4) Uani 1.00 1 d . . .
C(40) C 0.7935(10) 0.3894(7) 0.6223(5) 0.076(3) Uani 1.00 1 d . . .
C(41) C 0.6760(9) 0.3819(6) 0.6707(5) 0.066(3) Uani 1.00 1 d . . .
C(42) C 0.6715(7) 0.3423(6) 0.7386(4) 0.054(2) Uani 1.00 1 d . . .
C(43) C 0.6557(6) 0.1890(5) 0.8777(4) 0.044(2) Uani 1.00 1 d . . .
C(44) C 0.6526(8) 0.1105(6) 0.8328(5) 0.062(2) Uani 1.00 1 d . . .
C(45) C 0.5580(9) 0.0472(7) 0.8531(6) 0.076(3) Uani 1.00 1 d . . .
C(46) C 0.4666(9) 0.0627(7) 0.9185(6) 0.076(3) Uani 1.00 1 d . . .
C(47) C 0.4697(9) 0.1381(7) 0.9639(5) 0.078(3) Uani 1.00 1 d . . .
C(48) C 0.5646(7) 0.2034(6) 0.9442(4) 0.058(2) Uani 1.00 1 d . . .
H(1) H 0.0526(9) 0.0325(7) 0.0561(4) 0.082(3) Uiso 1.00 1 c . . .
H(2) H 0.0902(9) 0.1138(7) -0.0035(4) 0.082(3) Uiso 1.00 1 c . . .
H(3) H 0.1958(9) 0.0465(7) 0.0236(4) 0.082(3) Uiso 1.00 1 c . . .
H(4) H 0.0071(7) 0.2719(6) 0.0483(4) 0.061(3) Uiso 1.00 1 c . . .
H(5) H 0.0316(8) 0.4958(6) 0.1290(5) 0.077(3) Uiso 1.00 1 c . . .
H(6) H 0.0044(8) 0.4530(6) 0.0612(5) 0.077(3) Uiso 1.00 1 c . . .
H(7) H -0.1011(8) 0.4619(6) 0.1347(5) 0.077(3) Uiso 1.00 1 c . . .
H(8) H 0.1431(9) 0.3012(7) 0.4805(5) 0.092(4) Uiso 1.00 1 c . . .
H(9) H 0.1781(9) 0.3795(7) 0.4183(5) 0.092(4) Uiso 1.00 1 c . . .
H(10) H 0.0353(9) 0.3679(7) 0.4549(5) 0.092(4) Uiso 1.00 1 c . . .
H(11) H 0.2209(6) 0.1390(6) 0.4301(3) 0.059(2) Uiso 1.00 1 c . . .
H(12) H 0.1973(8) -0.0852(6) 0.3523(5) 0.079(3) Uiso 1.00 1 c . . .
H(13) H 0.3287(8) -0.0473(6) 0.3440(5) 0.079(3) Uiso 1.00 1 c . . .
H(14) H 0.2262(8) -0.0398(6) 0.4187(5) 0.079(3) Uiso 1.00 1 c . . .
H(15) H 0.0527(7) 0.0941(8) 0.6447(5) 0.087(3) Uiso 1.00 1 c . . .
H(16) H 0.0630(7) 0.0824(8) 0.5629(5) 0.087(3) Uiso 1.00 1 c . . .
H(17) H 0.0896(7) -0.0133(8) 0.6085(5) 0.087(3) Uiso 1.00 1 c . . .
H(18) H 0.2176(7) 0.1591(6) 0.6684(4) 0.067(2) Uiso 1.00 1 c . . .
H(19) H 0.4860(9) 0.1964(6) 0.6890(5) 0.084(3) Uiso 1.00 1 c . . .
H(20) H 0.4743(9) 0.2826(6) 0.6331(5) 0.084(3) Uiso 1.00 1 c . . .
H(21) H 0.3540(9) 0.2614(6) 0.6942(5) 0.084(3) Uiso 1.00 1 c . . .
H(22) H 0.0932(8) 0.5065(8) 0.6926(5) 0.093(3) Uiso 1.00 1 c . . .
H(23) H 0.1337(8) 0.4015(8) 0.6530(5) 0.093(3) Uiso 1.00 1 c . . .
H(24) H 0.2104(8) 0.4336(8) 0.7038(5) 0.093(3) Uiso 1.00 1 c . . .
H(25) H 0.1475(7) 0.6443(6) 0.6263(4) 0.073(3) Uiso 1.00 1 c . . .
H(26) H 0.2939(8) 0.8141(6) 0.5234(5) 0.079(3) Uiso 1.00 1 c . . .
H(27) H 0.2098(8) 0.7774(6) 0.4787(5) 0.079(3) Uiso 1.00 1 c . . .
H(28) H 0.1564(8) 0.7903(6) 0.5622(5) 0.079(3) Uiso 1.00 1 c . . .
H(29) H 0.7744(7) 0.3081(5) 0.9941(3) 0.055(2) Uiso 1.00 1 c . . .
H(30) H 0.7129(8) 0.4479(6) 1.0718(4) 0.070(3) Uiso 1.00 1 c . . .
H(31) H 0.6393(8) 0.6070(6) 1.0310(4) 0.074(3) Uiso 1.00 1 c . . .
H(32) H 0.6277(7) 0.6268(6) 0.9113(4) 0.068(3) Uiso 1.00 1 c . . .
H(33) H 0.6869(6) 0.4857(5) 0.8335(4) 0.054(2) Uiso 1.00 1 c . . .
H(34) H 0.9977(7) 0.3352(5) 0.8774(4) 0.064(2) Uiso 1.00 1 c . . .
H(35) H 1.2108(7) 0.2617(6) 0.8594(5) 0.073(3) Uiso 1.00 1 c . . .
H(36) H 1.2720(7) 0.0926(6) 0.8249(4) 0.070(3) Uiso 1.00 1 c . . .
H(37) H 1.1241(7) -0.0036(6) 0.8036(5) 0.073(3) Uiso 1.00 1 c . . .
H(38) H 0.9124(7) 0.0692(5) 0.8174(4) 0.063(2) Uiso 1.00 1 c . . .
H(39) H 0.9778(8) 0.2948(8) 0.7210(4) 0.085(3) Uiso 1.00 1 c . . .
H(40) H 0.9830(10) 0.3634(10) 0.6053(5) 0.113(5) Uiso 1.00 1 c . . .
H(41) H 0.7971(10) 0.4173(7) 0.5756(5) 0.092(4) Uiso 1.00 1 c . . .
H(42) H 0.5990(9) 0.4037(6) 0.6575(5) 0.079(3) Uiso 1.00 1 c . . .
H(43) H 0.5909(7) 0.3362(6) 0.7724(4) 0.064(3) Uiso 1.00 1 c . . .
H(44) H 0.7160(8) 0.0997(6) 0.7876(5) 0.074(3) Uiso 1.00 1 c . . .
H(45) H 0.5563(9) -0.0066(7) 0.8219(6) 0.091(4) Uiso 1.00 1 c . . .
H(46) H 0.4006(9) 0.0201(7) 0.9321(6) 0.092(4) Uiso 1.00 1 c . . .
H(47) H 0.4070(9) 0.1470(7) 1.0096(5) 0.093(3) Uiso 1.00 1 c . . .
H(48) H 0.5663(7) 0.2566(6) 0.9760(4) 0.070(3) Uiso 1.00 1 c . . .

loop_
_atom_site_aniso_label
_atom_site_aniso_U_11
_atom_site_aniso_U_22
_atom_site_aniso_U_33
_atom_site_aniso_U_12
_atom_site_aniso_U_13
_atom_site_aniso_U_23
Dy(1) 0.01918(11) 0.02982(13) 0.02516(12) -0.00458(8) -0.00750(9) 0.00306(9)
Ru(1) 0.0196(2) 0.0336(2) 0.0328(2) -0.0032(2) -0.0107(2) -0.0011(2)
Ru(2) 0.0302(3) 0.0361(3) 0.0266(3) -0.0078(3) -0.0080(2) 0.0075(2)
Ru(3) 0.0452(4) 0.0460(4) 0.0382(4) -0.0019(3) -0.0101(3) -0.0025(3)
P(1) 0.0356(8) 0.0344(7) 0.0384(8) -0.0038(6) -0.0109(6) 0.0006(6)
O(1) 0.036(2) 0.042(2) 0.040(2) -0.006(2) -0.012(2) -0.005(2)
O(2) 0.034(2) 0.036(2) 0.051(3) -0.007(2) -0.018(2) 0.003(2)
O(3) 0.031(2) 0.051(3) 0.041(2) 0.000(2) -0.011(2) -0.011(2)
O(4) 0.032(2) 0.042(2) 0.043(2) -0.005(2) -0.017(2) 0.006(2)
O(5) 0.035(2) 0.057(3) 0.037(2) -0.008(2) -0.010(2) 0.006(2)
O(6) 0.045(2) 0.045(2) 0.043(2) -0.013(2) -0.011(2) 0.002(2)
O(7) 0.052(3) 0.054(3) 0.057(3) -0.006(2) -0.003(2) 0.001(2)
O(8) 0.057(3) 0.055(3) 0.051(3) 0.003(2) -0.018(2) -0.001(2)
O(9) 0.042(2) 0.044(3) 0.065(3) -0.014(2) -0.017(2) 0.007(2)
O(10) 0.046(3) 0.041(2) 0.051(3) -0.001(2) -0.019(2) 0.003(2)
O(11) 0.077(4) 0.037(3) 0.081(4) -0.013(3) -0.009(3) 0.011(3)
O(12) 0.062(3) 0.040(2) 0.033(2) -0.007(2) -0.004(2) 0.002(2)
O(13) 0.044(2) 0.037(2) 0.049(3) -0.006(2) -0.014(2) 0.002(2)
O(14) 0.095(4) 0.072(4) 0.045(3) -0.002(3) 0.000(3) -0.025(3)
N(1) 0.027(2) 0.045(3) 0.043(3) -0.005(2) -0.014(2) 0.003(2)
N(2) 0.027(2) 0.047(3) 0.046(3) -0.007(2) -0.014(2) 0.002(2)
N(3) 0.037(3) 0.052(3) 0.039(3) -0.007(2) -0.010(2) 0.016(2)
N(4) 0.082(5) 0.046(3) 0.052(4) -0.007(3) -0.012(3) -0.008(3)
N(5) 0.047(3) 0.035(3) 0.037(3) -0.007(2) -0.003(2) -0.000(2)
N(6) 0.040(3) 0.046(3) 0.038(3) 0.001(2) -0.011(2) -0.010(2)
C(1) 0.028(3) 0.034(3) 0.035(3) -0.004(2) -0.013(2) 0.001(2)
C(2) 0.027(3) 0.036(3) 0.033(3) -0.003(2) -0.010(2) -0.002(2)
C(3) 0.034(3) 0.041(3) 0.039(3) -0.007(2) -0.010(2) 0.008(3)
C(4) 0.050(4) 0.054(4) 0.040(4) -0.006(3) -0.017(3) 0.000(3)
C(5) 0.090(6) 0.080(6) 0.041(4) -0.027(5) -0.018(4) -0.012(4)
C(6) 0.041(3) 0.056(4) 0.034(3) -0.018(3) -0.008(3) -0.001(3)
C(7) 0.056(4) 0.064(4) 0.040(4) -0.015(3) -0.024(3) 0.012(3)
C(8) 0.030(3) 0.050(4) 0.049(4) -0.010(3) -0.013(3) 0.016(3)
C(9) 0.058(5) 0.057(4) 0.079(6) -0.007(4) -0.027(4) 0.030(4)
C(10) 0.071(5) 0.067(5) 0.068(5) -0.003(4) -0.038(4) 0.020(4)
C(11) 0.032(3) 0.058(4) 0.041(3) -0.007(3) -0.015(3) 0.012(3)
C(12) 0.044(4) 0.071(5) 0.035(3) -0.007(3) -0.018(3) 0.006(3)
C(13) 0.034(3) 0.070(5) 0.036(3) -0.011(3) -0.006(3) -0.010(3)
C(14) 0.088(7) 0.093(7) 0.053(5) -0.008(5) -0.025(5) -0.027(5)
C(15) 0.042(4) 0.099(7) 0.077(6) -0.013(4) -0.001(4) -0.012(5)
C(16) 0.036(3) 0.053(4) 0.045(4) -0.005(3) -0.006(3) 0.009(3)
C(17) 0.048(4) 0.063(5) 0.047(4) -0.005(3) 0.001(3) -0.008(3)
C(18) 0.053(4) 0.045(4) 0.044(4) -0.006(3) -0.012(3) 0.002(3)
C(19) 0.075(6) 0.064(5) 0.070(5) -0.010(4) -0.014(4) -0.018(4)
C(20) 0.062(5) 0.101(7) 0.069(6) -0.034(5) -0.002(4) 0.001(5)
C(21) 0.048(4) 0.060(4) 0.050(4) -0.009(3) -0.009(3) -0.006(3)
C(22) 0.047(4) 0.067(5) 0.061(5) 0.000(4) -0.007(4) -0.008(4)
C(23) 0.046(4) 0.057(4) 0.050(4) 0.002(3) -0.015(3) -0.006(3)
C(24) 0.065(5) 0.055(5) 0.078(6) 0.000(4) -0.020(4) -0.000(4)
C(25) 0.033(3) 0.036(3) 0.038(3) -0.004(2) -0.006(2) -0.000(2)
C(26) 0.051(4) 0.048(4) 0.038(3) -0.005(3) -0.010(3) 0.005(3)
C(27) 0.065(5) 0.070(5) 0.039(4) -0.012(4) -0.010(3) -0.005(3)
C(28) 0.062(5) 0.056(5) 0.061(5) -0.006(4) -0.004(4) -0.022(4)
C(29) 0.059(4) 0.043(4) 0.065(5) 0.001(3) -0.015(4) -0.003(3)
C(30) 0.047(4) 0.043(3) 0.046(4) -0.000(3) -0.016(3) 0.001(3)
C(31) 0.038(3) 0.036(3) 0.043(3) -0.001(2) -0.011(3) 0.002(3)
C(32) 0.047(4) 0.041(4) 0.073(5) -0.001(3) -0.020(4) -0.006(3)
C(33) 0.044(4) 0.063(5) 0.083(6) -0.008(3) -0.027(4) -0.001(4)
C(34) 0.045(4) 0.063(5) 0.063(5) 0.007(3) -0.016(4) 0.006(4)
C(35) 0.057(4) 0.043(4) 0.075(5) 0.010(3) -0.016(4) -0.001(4)
C(36) 0.052(4) 0.039(3) 0.067(5) -0.004(3) -0.021(4) 0.001(3)
C(37) 0.048(4) 0.040(3) 0.037(3) -0.004(3) -0.013(3) -0.003(3)
C(38) 0.051(4) 0.111(7) 0.050(4) -0.017(5) -0.012(4) 0.012(5)
C(39) 0.072(6) 0.169(11) 0.045(5) -0.040(7) -0.012(4) 0.022(6)
C(40) 0.106(7) 0.093(7) 0.047(5) -0.040(6) -0.038(5) 0.017(4)
C(41) 0.086(6) 0.058(5) 0.068(5) -0.007(4) -0.046(5) 0.002(4)
C(42) 0.054(4) 0.059(4) 0.050(4) -0.004(3) -0.021(3) 0.003(3)
C(43) 0.039(3) 0.039(3) 0.055(4) -0.007(3) -0.015(3) 0.003(3)
C(44) 0.055(4) 0.059(5) 0.073(5) -0.015(4) -0.014(4) -0.012(4)
C(45) 0.069(6) 0.058(5) 0.109(8) -0.023(4) -0.033(5) -0.010(5)
C(46) 0.060(5) 0.061(5) 0.113(8) -0.028(4) -0.024(5) 0.011(5)
C(47) 0.062(5) 0.082(6) 0.083(6) -0.030(5) -0.001(5) 0.007(5)
C(48) 0.051(4) 0.056(4) 0.065(5) -0.016(3) -0.005(4) -0.003(4)

loop_
_atom_type_symbol
_atom_type_description
_atom_type_scat_dispersion_real
_atom_type_scat_dispersion_imag
_atom_type_scat_source
C C 0.003 0.002
;
International Tables for Crystallography
(1992, Vol. C, Tables 4.2.6.8 and 6.1.1.4)
;
H H 0.000 0.000
;
International Tables for Crystallography
(1992, Vol. C, Table 6.1.1.4)
;
N N 0.006 0.003
;
International Tables for Crystallography
(1992, Vol. C, Tables 4.2.6.8 and 6.1.1.4)
;
O O 0.011 0.006
;
International Tables for Crystallography
(1992, Vol. C, Tables 4.2.6.8 and 6.1.1.4)
;
Dy Dy -0.189 4.410
;
International Tables for Crystallography
(1992, Vol. C, Tables 4.2.6.8 and 6.1.1.4)
;
Ru Ru -1.259 0.836
;
International Tables for Crystallography
(1992, Vol. C, Tables 4.2.6.8 and 6.1.1.4)
;
P P 0.102 0.094
;
International Tables for Crystallography
(1992, Vol. C, Tables 4.2.6.8 and 6.1.1.4)
;

loop_
_geom_angle_atom_site_label_1
_geom_angle_atom_site_label_2
_geom_angle_atom_site_label_3
_geom_angle
_geom_angle_publ_flag
_geom_angle_site_symmetry_1
_geom_angle_site_symmetry_2
_geom_angle_site_symmetry_3
O(9) Dy(1) O(10) 51.6(2) yes . . .
O(9) Dy(1) O(12) 75.0(2) yes . . .
O(9) Dy(1) O(13) 121.6(1) yes . . .
O(9) Dy(1) N(1) 73.9(2) yes . . .
O(9) Dy(1) N(2) 127.2(2) yes . . .
O(9) Dy(1) N(3) 139.5(2) yes . . .
O(9) Dy(1) N(4) 78.8(2) yes . . .
O(10) Dy(1) O(12) 73.7(1) yes . . .
O(10) Dy(1) O(13) 120.2(2) yes . . .
O(10) Dy(1) N(1) 124.3(2) yes . . .
O(10) Dy(1) N(2) 76.3(2) yes . . .
O(10) Dy(1) N(3) 146.7(1) yes . . .
O(10) Dy(1) N(4) 75.2(2) yes . . .
O(12) Dy(1) O(13) 52.2(1) yes . . .
O(12) Dy(1) N(1) 82.7(2) yes . . .
O(12) Dy(1) N(2) 84.1(2) yes . . .
O(12) Dy(1) N(3) 134.5(2) yes . . .
O(12) Dy(1) N(4) 147.6(2) yes . . .
O(13) Dy(1) N(1) 76.2(2) yes . . .
O(13) Dy(1) N(2) 74.9(2) yes . . .
O(13) Dy(1) N(3) 82.5(2) yes . . .
O(13) Dy(1) N(4) 159.1(2) yes . . .
N(1) Dy(1) N(2) 150.6(2) yes . . .
N(1) Dy(1) N(3) 82.6(2) yes . . .
N(1) Dy(1) N(4) 108.0(2) yes . . .
N(2) Dy(1) N(3) 88.3(2) yes . . .
N(2) Dy(1) N(4) 97.2(2) yes . . .
N(3) Dy(1) N(4) 77.8(2) yes . . .
O(1) Ru(1) O(2) 90.7(2) yes . . .
O(1) Ru(1) O(3) 179.4(2) yes . . .
O(1) Ru(1) O(4) 88.9(2) yes . . .
O(1) Ru(1) C(1) 89.4(2) yes . . .
O(1) Ru(1) C(2) 94.3(2) yes . . .
O(2) Ru(1) O(3) 89.7(2) yes . . .
O(2) Ru(1) O(4) 179.3(1) yes . . .
O(2) Ru(1) C(1) 86.2(2) yes . . .
O(2) Ru(1) C(2) 91.7(2) yes . . .
O(3) Ru(1) O(4) 90.7(2) yes . . .
O(3) Ru(1) C(1) 91.1(2) yes . . .
O(3) Ru(1) C(2) 85.3(2) yes . . .
O(4) Ru(1) C(1) 94.4(2) yes . . .
O(4) Ru(1) C(2) 87.8(2) yes . . .
C(1) Ru(1) C(2) 175.8(2) yes . . .
O(5) Ru(2) O(6) 90.2(2) yes . . .
O(5) Ru(2) C(3) 92.7(2) yes . . .
O(6) Ru(2) C(3) 92.2(2) yes . . .
O(7) Ru(3) O(8) 90.8(2) yes . . .
O(7) Ru(3) C(4) 91.7(2) yes . . .
O(8) Ru(3) C(4) 95.1(3) yes . . .
C(25) P(1) C(31) 109.8(3) yes . . .
C(25) P(1) C(37) 109.1(3) yes . . .
C(25) P(1) C(43) 109.9(3) yes . . .
C(31) P(1) C(37) 107.3(3) yes . . .
C(31) P(1) C(43) 112.4(3) yes . . .
C(37) P(1) C(43) 108.2(3) yes . . .
C(6) O(1) Ru(1) 123.4(4) yes . . .
C(8) O(2) Ru(1) 123.0(4) yes . . .
C(13) O(3) Ru(1) 123.0(4) yes . . .
C(11) O(4) Ru(1) 122.0(4) yes . . .
C(16) O(5) Ru(2) 123.7(5) yes . . .
C(18) O(6) Ru(2) 124.0(5) yes . . .
C(21) O(7) Ru(3) 123.0(5) yes . . .
C(23) O(8) Ru(3) 122.8(5) yes . . .
N(5) O(9) Dy(1) 97.1(4) yes . . .
N(5) O(10) Dy(1) 95.1(3) yes . . .
N(6) O(12) Dy(1) 97.2(3) yes . . .
N(6) O(13) Dy(1) 94.5(3) yes . . .
C(2) N(2) Dy(1) 165.2(5) yes . . .
C(3) N(3) Dy(1) 166.0(6) yes . . .
C(4) N(4) Dy(1) 153.6(6) yes . . .
O(9) N(5) O(10) 116.1(5) yes . . .
O(9) N(5) O(11) 121.4(6) yes . . .
O(10) N(5) O(11) 122.5(6) yes . . .
O(12) N(6) O(13) 116.1(5) yes . . .
O(12) N(6) O(14) 121.5(5) yes . . .
O(13) N(6) O(14) 122.4(6) yes . . .
Ru(1) C(2) N(2) 171.2(5) yes . . .
Ru(2) C(3) N(3) 176.8(5) yes . . .
Ru(3) C(4) N(4) 171.6(6) yes . . .
C(6) C(5) H(1) 109.5(8) no . . .
C(6) C(5) H(2) 109.5(9) no . . .
C(6) C(5) H(3) 109(1) no . . .
H(1) C(5) H(2) 109(1) no . . .
H(1) C(5) H(3) 109(1) no . . .
H(2) C(5) H(3) 109(1) no . . .
C(7) C(6) O(1) 124.8(6) yes . . .
C(7) C(6) C(5) 120.1(7) yes . . .
O(1) C(6) C(5) 115.2(6) yes . . .
C(8) C(7) H(4) 116.6(8) no . . .
C(8) C(7) C(6) 126.8(7) yes . . .
H(4) C(7) C(6) 116.6(8) no . . .
C(9) C(8) O(2) 113.9(6) yes . . .
C(9) C(8) C(7) 120.8(7) yes . . .
O(2) C(8) C(7) 125.3(6) yes . . .
H(5) C(9) H(6) 109(1) no . . .
H(5) C(9) H(7) 109(1) no . . .
H(5) C(9) C(8) 109.5(9) no . . .
H(6) C(9) H(7) 109(1) no . . .
H(6) C(9) C(8) 109.5(8) no . . .
H(7) C(9) C(8) 109.5(8) no . . .
C(11) C(10) H(12) 109(1) no . . .
C(11) C(10) H(13) 109.5(8) no . . .
C(11) C(10) H(14) 109.5(8) no . . .
H(12) C(10) H(13) 109(1) no . . .
H(12) C(10) H(14) 109(1) no . . .
H(13) C(10) H(14) 109(1) no . . .
C(12) C(11) O(4) 125.7(6) yes . . .
C(12) C(11) C(10) 119.5(7) yes . . .
O(4) C(11) C(10) 114.7(6) yes . . .
C(13) C(12) H(11) 116.7(8) no . . .
C(13) C(12) C(11) 126.6(7) yes . . .
H(11) C(12) C(11) 116.7(8) no . . .
C(14) C(13) O(3) 114.2(6) yes . . .
C(14) C(13) C(12) 121.0(7) yes . . .
O(3) C(13) C(12) 124.8(7) yes . . .
H(8) C(14) H(9) 109(1) no . . .
H(8) C(14) H(10) 109(1) no . . .
H(8) C(14) C(13) 109(1) no . . .
H(9) C(14) H(10) 109(1) no . . .
H(9) C(14) C(13) 109.5(9) no . . .
H(10) C(14) C(13) 109(1) no . . .
C(16) C(15) H(15) 109(1) no . . .
C(16) C(15) H(16) 109.3(9) no . . .
C(16) C(15) H(17) 109.3(8) no . . .
H(15) C(15) H(16) 109(1) no . . .
H(15) C(15) H(17) 109(1) no . . .
H(16) C(15) H(17) 109(1) no . . .
C(17) C(16) O(5) 125.1(6) yes . . .
C(17) C(16) C(15) 119.4(6) yes . . .
O(5) C(16) C(15) 115.5(7) yes . . .
C(18) C(17) H(18) 116(1) no . . .
C(18) C(17) C(16) 126.4(6) yes . . .
H(18) C(17) C(16) 116.8(9) no . . .
C(19) C(18) O(6) 115.0(7) yes . . .
C(19) C(18) C(17) 120.2(6) yes . . .
O(6) C(18) C(17) 124.8(7) yes . . .
H(19) C(19) H(20) 109(1) no . . .
H(19) C(19) H(21) 109(1) no . . .
H(19) C(19) C(18) 109.5(9) no . . .
H(20) C(19) H(21) 109(1) no . . .
H(20) C(19) C(18) 109(1) no . . .
H(21) C(19) C(18) 109(1) no . . .
C(21) C(20) H(22) 109(1) no . . .
C(21) C(20) H(23) 109.3(9) no . . .
C(21) C(20) H(24) 109(1) no . . .
H(22) C(20) H(23) 109(1) no . . .
H(22) C(20) H(24) 109(1) no . . .
H(23) C(20) H(24) 109(1) no . . .
C(22) C(21) O(7) 125.0(6) yes . . .
C(22) C(21) C(20) 118.4(6) yes . . .
O(7) C(21) C(20) 116.6(7) yes . . .
C(23) C(22) H(25) 116.6(9) no . . .
C(23) C(22) C(21) 126.8(6) yes . . .
H(25) C(22) C(21) 116.6(9) no . . .
C(24) C(23) O(8) 116.4(6) yes . . .
C(24) C(23) C(22) 119.6(6) yes . . .
O(8) C(23) C(22) 124.0(7) yes . . .
H(26) C(24) H(27) 109(1) no . . .
H(26) C(24) H(28) 109(1) no . . .
H(26) C(24) C(23) 109.7(9) no . . .
H(27) C(24) H(28) 109(1) no . . .
H(27) C(24) C(23) 109.3(9) no . . .
H(28) C(24) C(23) 109.4(9) no . . .
C(26) C(25) C(30) 119.8(6) yes . . .
C(26) C(25) P(1) 118.7(5) yes . . .
C(30) C(25) P(1) 121.4(5) yes . . .
C(27) C(26) H(29) 120.1(8) no . . .
C(27) C(26) C(25) 119.9(6) yes . . .
H(29) C(26) C(25) 120.1(7) no . . .
C(28) C(27) H(30) 119.9(9) no . . .
C(28) C(27) C(26) 120.2(7) yes . . .
H(30) C(27) C(26) 119.9(9) no . . .
C(29) C(28) H(31) 119.8(9) no . . .
C(29) C(28) C(27) 120.4(7) yes . . .
H(31) C(28) C(27) 119(1) no . . .
C(30) C(29) H(32) 120(1) no . . .
C(30) C(29) C(28) 119.4(7) yes . . .
H(32) C(29) C(28) 120.3(9) no . . .
H(33) C(30) C(25) 119.9(7) no . . .
H(33) C(30) C(29) 119.9(8) no . . .
C(25) C(30) C(29) 120.3(7) yes . . .
C(32) C(31) C(36) 119.0(6) yes . . .
C(32) C(31) P(1) 119.8(5) yes . . .
C(36) C(31) P(1) 120.7(6) yes . . .
C(33) C(32) H(34) 119.9(9) no . . .
C(33) C(32) C(31) 120.3(7) yes . . .
H(34) C(32) C(31) 119.9(8) no . . .
C(34) C(33) H(35) 120.0(9) no . . .
C(34) C(33) C(32) 120.1(8) yes . . .
H(35) C(33) C(32) 120.0(9) no . . .
C(35) C(34) H(36) 119.9(9) no . . .
C(35) C(34) C(33) 120.2(7) yes . . .
H(36) C(34) C(33) 119(1) no . . .
C(36) C(35) H(37) 119(1) no . . .
C(36) C(35) C(34) 120.5(7) yes . . .
H(37) C(35) C(34) 119.7(9) no . . .
H(38) C(36) C(31) 120.1(8) no . . .
H(38) C(36) C(35) 120.1(8) no . . .
C(31) C(36) C(35) 119.8(7) yes . . .
C(38) C(37) C(42) 120.2(7) yes . . .
C(38) C(37) P(1) 119.8(6) yes . . .
C(42) C(37) P(1) 119.8(5) yes . . .
C(39) C(38) H(39) 120.6(9) no . . .
C(39) C(38) C(37) 118.8(8) yes . . .
H(39) C(38) C(37) 120.6(9) no . . .
C(40) C(39) H(40) 119(1) no . . .
C(40) C(39) C(38) 120.4(8) yes . . .
H(40) C(39) C(38) 119(1) no . . .
C(41) C(40) H(41) 119(1) no . . .
C(41) C(40) C(39) 121.3(9) yes . . .
H(41) C(40) C(39) 119(1) no . . .
C(42) C(41) H(42) 120.4(9) no . . .
C(42) C(41) C(40) 119.1(9) yes . . .
H(42) C(41) C(40) 120(1) no . . .
H(43) C(42) C(37) 119.9(9) no . . .
H(43) C(42) C(41) 119(1) no . . .
C(37) C(42) C(41) 120.1(7) yes . . .
C(44) C(43) C(48) 119.6(7) yes . . .
C(44) C(43) P(1) 119.8(5) yes . . .
C(48) C(43) P(1) 120.6(6) yes . . .
C(45) C(44) H(44) 119(1) no . . .
C(45) C(44) C(43) 120.7(7) yes . . .
H(44) C(44) C(43) 119(1) no . . .
C(46) C(45) H(45) 120(1) no . . .
C(46) C(45) C(44) 119.7(9) yes . . .
H(45) C(45) C(44) 120(1) no . . .
C(47) C(46) H(46) 119(1) no . . .
C(47) C(46) C(45) 120.5(9) yes . . .
H(46) C(46) C(45) 119(1) no . . .
C(48) C(47) H(47) 119(1) no . . .
C(48) C(47) C(46) 120.7(8) yes . . .
H(47) C(47) C(46) 119(1) no . . .
H(48) C(48) C(43) 120.6(9) no . . .
H(48) C(48) C(47) 120.6(8) no . . .
C(43) C(48) C(47) 118.9(8) yes . . .

loop_
_geom_bond_atom_site_label_1
_geom_bond_atom_site_label_2
_geom_bond_distance
_geom_bond_publ_flag
_geom_bond_site_symmetry_1
_geom_bond_site_symmetry_2
Dy(1) O(9) 2.431(5) yes . .
Dy(1) O(10) 2.475(4) yes . .
Dy(1) O(12) 2.409(4) yes . .
Dy(1) O(13) 2.467(4) yes . .
Dy(1) N(1) 2.434(5) yes . .
Dy(1) N(2) 2.417(6) yes . .
Dy(1) N(3) 2.407(5) yes . .
Dy(1) N(4) 2.423(6) yes . .
Ru(1) O(1) 2.008(4) yes . .
Ru(1) O(2) 2.004(4) yes . .
Ru(1) O(3) 2.003(4) yes . .
Ru(1) O(4) 2.011(4) yes . .
Ru(1) C(1) 2.069(6) yes . .
Ru(1) C(2) 2.060(6) yes . .
Ru(2) O(5) 2.009(4) yes . .
Ru(2) O(6) 2.004(5) yes . .
Ru(2) C(3) 2.065(6) yes . .
Ru(3) O(7) 2.008(5) yes . .
Ru(3) O(8) 2.006(5) yes . .
Ru(3) C(4) 2.057(8) yes . .
P(1) C(25) 1.795(6) yes . .
P(1) C(31) 1.797(6) yes . .
P(1) C(37) 1.791(7) yes . .
P(1) C(43) 1.798(7) yes . .
O(1) C(6) 1.285(8) yes . .
O(2) C(8) 1.282(9) yes . .
O(3) C(13) 1.285(9) yes . .
O(4) C(11) 1.287(9) yes . .
O(5) C(16) 1.270(7) yes . .
O(6) C(18) 1.273(7) yes . .
O(7) C(21) 1.288(8) yes . .
O(8) C(23) 1.299(8) yes . .
O(9) N(5) 1.259(7) yes . .
O(10) N(5) 1.257(8) yes . .
O(11) N(5) 1.220(7) yes . .
O(12) N(6) 1.266(7) yes . .
O(13) N(6) 1.261(7) yes . .
O(14) N(6) 1.215(7) yes . .
N(2) C(2) 1.145(8) yes . .
N(3) C(3) 1.156(8) yes . .
N(4) C(4) 1.15(1) yes . .
C(5) C(6) 1.50(1) yes . .
C(5) H(1) 0.95(1) no . .
C(5) H(2) 0.95(1) no . .
C(5) H(3) 0.95(1) no . .
C(6) C(7) 1.38(1) yes . .
C(7) C(8) 1.38(1) yes . .
C(7) H(4) 0.95(1) no . .
C(8) C(9) 1.50(1) yes . .
C(9) H(5) 0.95(1) no . .
C(9) H(6) 0.95(1) no . .
C(9) H(7) 0.95(1) no . .
C(10) C(11) 1.50(1) yes . .
C(10) H(12) 0.95(1) no . .
C(10) H(13) 0.95(1) no . .
C(10) H(14) 0.95(1) no . .
C(11) C(12) 1.38(1) yes . .
C(12) C(13) 1.39(1) yes . .
C(12) H(11) 0.95(1) no . .
C(13) C(14) 1.51(1) yes . .
C(14) H(8) 0.95(1) no . .
C(14) H(9) 0.95(1) no . .
C(14) H(10) 0.95(1) no . .
C(15) C(16) 1.49(1) yes . .
C(15) H(15) 0.95(1) no . .
C(15) H(16) 0.95(1) no . .
C(15) H(17) 0.95(1) no . .
C(16) C(17) 1.39(1) yes . .
C(17) C(18) 1.39(1) yes . .
C(17) H(18) 0.950(9) no . .
C(18) C(19) 1.50(1) yes . .
C(19) H(19) 0.95(1) no . .
C(19) H(20) 0.95(1) no . .
C(19) H(21) 0.95(1) no . .
C(20) C(21) 1.49(1) yes . .
C(20) H(22) 0.95(1) no . .
C(20) H(23) 0.95(2) no . .
C(20) H(24) 0.95(1) no . .
C(21) C(22) 1.40(1) yes . .
C(22) C(23) 1.40(1) yes . .
C(22) H(25) 0.95(1) no . .
C(23) C(24) 1.47(1) yes . .
C(24) H(26) 0.95(1) no . .
C(24) H(27) 0.95(1) no . .
C(24) H(28) 0.95(1) no . .
C(25) C(26) 1.392(9) yes . .
C(25) C(30) 1.386(9) yes . .
C(26) C(27) 1.37(1) yes . .
C(26) H(29) 0.950(9) no . .
C(27) C(28) 1.39(1) yes . .
C(27) H(30) 0.95(1) no . .
C(28) C(29) 1.38(1) yes . .
C(28) H(31) 0.95(1) no . .
C(29) C(30) 1.38(1) yes . .
C(29) H(32) 0.95(1) no . .
C(30) H(33) 0.95(1) no . .
C(31) C(32) 1.38(1) yes . .
C(31) C(36) 1.383(9) yes . .
C(32) C(33) 1.38(1) yes . .
C(32) H(34) 0.95(1) no . .
C(33) C(34) 1.36(1) yes . .
C(33) H(35) 0.95(1) no . .
C(34) C(35) 1.37(1) yes . .
C(34) H(36) 0.95(1) no . .
C(35) C(36) 1.38(1) yes . .
C(35) H(37) 0.95(1) no . .
C(36) H(38) 0.95(1) no . .
C(37) C(38) 1.37(1) yes . .
C(37) C(42) 1.38(1) yes . .
C(38) C(39) 1.40(1) yes . .
C(38) H(39) 0.95(1) no . .
C(39) C(40) 1.34(2) yes . .
C(39) H(40) 0.95(1) no . .
C(40) C(41) 1.38(1) yes . .
C(40) H(41) 0.95(1) no . .
C(41) C(42) 1.38(1) yes . .
C(41) H(42) 0.95(1) no . .
C(42) H(43) 0.95(1) no . .
C(43) C(44) 1.38(1) yes . .
C(43) C(48) 1.385(9) yes . .
C(44) C(45) 1.38(1) yes . .
C(44) H(44) 0.95(1) no . .
C(45) C(46) 1.37(1) yes . .
C(45) H(45) 0.95(1) no . .
C(46) C(47) 1.35(1) yes . .
C(46) H(46) 0.95(1) no . .
C(47) C(48) 1.40(1) yes . .
C(47) H(47) 0.95(1) no . .
C(48) H(48) 0.95(1) no . .

loop_
_geom_contact_atom_site_label_1
_geom_contact_atom_site_label_2
_geom_contact_distance
_geom_contact_publ_flag
_geom_contact_site_symmetry_1
_geom_contact_site_symmetry_2
Dy(1) Ru(1) 5.5276(5) yes . .
Dy(1) Ru(2) 5.5833(2) yes . .
Dy(1) Ru(3) 5.4121(2) yes . .
